data_4069114
loop_
_publ_author_name
'Downing, Stephen P.'
'Hanton, Martin J.'
'Slawin, Alexandra M. Z.'
'Tooze, Robert P.'

_publ_section_title
;
 Bis(alkylthioethyl)amine Complexes of Molybdenum
;
_journal_issue 8
_journal_name_full Organometallics
_journal_page_first 2417
_journal_paper_doi 10.1021/om9000346
_journal_volume 28
_journal_year 2009
_chemical_formula_moiety 'C11 H19 Mo N O3 S2'
_chemical_formula_sum 'C11 H19 Mo N O3 S2'
_chemical_formula_weight 373.33
_chemical_name_systematic
; 
 ? 
;
_space_group_IT_number 14
_symmetry_cell_setting monoclinic
_symmetry_space_group_name_Hall '-P 2yn'
_symmetry_space_group_name_H-M 'P 1 21/n 1'
_atom_sites_solution_hydrogens geom
_atom_sites_solution_primary direct
_atom_sites_solution_secondary difmap
_audit_creation_method SHELXL-97
_cell_angle_alpha 90.00
_cell_angle_beta 97.844(5)
_cell_angle_gamma 90.00
_cell_formula_units_Z 4
_cell_length_a 7.8670(13)
_cell_length_b 13.038(2)
_cell_length_c 14.572(2)
_cell_measurement_reflns_used 8282
_cell_measurement_temperature 93(2)
_cell_measurement_theta_max 28.42
_cell_measurement_theta_min 2.07
_cell_volume 1480.7(4)
_computing_cell_refinement 'CrystalClear (Rigaku Corp., 2004)'
_computing_data_collection 'CrystalClear (Rigaku Corp., 2004)'
_computing_data_reduction 'CrystalClear (Rigaku Corp., 2004)'
_computing_molecular_graphics 'Bruker SHELXTL'
_computing_publication_material 'Bruker SHELXTL'
_computing_structure_refinement 'SHELXL-97 (Sheldrick, 1997)'
_computing_structure_solution 'SHELXS-97 (Sheldrick, 1990)'
_diffrn_ambient_temperature 93(2)
_diffrn_measured_fraction_theta_full 0.973
_diffrn_measured_fraction_theta_max 0.796
_diffrn_measurement_device_type ccd
_diffrn_measurement_method '\w and \f scans'
_diffrn_radiation_monochromator confocal
_diffrn_radiation_source 'rotating anode'
_diffrn_radiation_type MoK\a
_diffrn_radiation_wavelength 0.71073
_diffrn_reflns_av_R_equivalents 0.0411
_diffrn_reflns_av_sigmaI/netI 0.0286
_diffrn_reflns_limit_h_max 7
_diffrn_reflns_limit_h_min -10
_diffrn_reflns_limit_k_max 14
_diffrn_reflns_limit_k_min -15
_diffrn_reflns_limit_l_max 13
_diffrn_reflns_limit_l_min -18
_diffrn_reflns_number 9101
_diffrn_reflns_theta_full 25.00
_diffrn_reflns_theta_max 28.22
_diffrn_reflns_theta_min 2.82
_exptl_absorpt_coefficient_mu 1.167
_exptl_absorpt_correction_T_max 1.0000
_exptl_absorpt_correction_T_min 0.8392
_exptl_absorpt_correction_type multi-scan
_exptl_absorpt_process_details 'Jacobson, R. (1998) Private communication'
_exptl_crystal_colour yellow
_exptl_crystal_density_diffrn 1.675
_exptl_crystal_density_method 'not measured'
_exptl_crystal_description prism
_exptl_crystal_F_000 760
_exptl_crystal_size_max 0.100
_exptl_crystal_size_mid 0.100
_exptl_crystal_size_min 0.030
_refine_diff_density_max 0.443
_refine_diff_density_min -0.723
_refine_diff_density_rms 0.085
_refine_ls_extinction_method none
_refine_ls_goodness_of_fit_ref 1.162
_refine_ls_hydrogen_treatment mixed
_refine_ls_matrix_type full
_refine_ls_number_parameters 168
_refine_ls_number_reflns 2911
_refine_ls_number_restraints 1
_refine_ls_restrained_S_all 1.162
_refine_ls_R_factor_all 0.0344
_refine_ls_R_factor_gt 0.0305
_refine_ls_shift/su_max 0.032
_refine_ls_shift/su_mean 0.007
_refine_ls_structure_factor_coef Fsqd
_refine_ls_weighting_details 'calc w=1/[\s^2^(Fo^2^)+(0.0354P)^2^+1.0573P] where P=(Fo^2^+2Fc^2^)/3'
_refine_ls_weighting_scheme calc
_refine_ls_wR_factor_gt 0.0710
_refine_ls_wR_factor_ref 0.0727
_reflns_number_gt 2700
_reflns_number_total 2911
_reflns_threshold_expression >2sigma(I)
_cod_data_source_file om9000346_si_002.cif
_cod_data_source_block 2c
_cod_depositor_comments
;
The following automatic conversions were performed:

'_symmetry_cell_setting' value 'Monoclinic' changed to 'monoclinic'
according to /home/saulius/struct/CIF-dictionaries/cif_core.dic
dictionary named 'cif_core.dic' version 2.4.2 from 2011-04-26.

Automatic conversion script
Id: cif_fix_values 1715 2011-07-08 13:25:40Z adriana 
;
_cod_original_sg_symbol_H-M P2(1)/n
_cod_database_code 4069114

loop_
_symmetry_equiv_pos_as_xyz
'x, y, z'
'-x+1/2, y+1/2, -z+1/2'
'-x, -y, -z'
'x-1/2, -y-1/2, z-1/2'

loop_
_atom_site_label
_atom_site_type_symbol
_atom_site_fract_x
_atom_site_fract_y
_atom_site_fract_z
_atom_site_U_iso_or_equiv
_atom_site_adp_type
_atom_site_occupancy
_atom_site_symmetry_multiplicity
_atom_site_calc_flag
_atom_site_refinement_flags
Mo1 Mo -0.02544(3) 0.202389(16) 0.069562(14) 0.01484(9) Uani 1 1 d .
C1 C -0.0799(4) 0.3889(2) 0.3017(2) 0.0308(6) Uani 1 1 d .
H1A H -0.0244 0.4424 0.3426 0.046 Uiso 1 1 calc R
H1B H -0.1954 0.3760 0.3171 0.046 Uiso 1 1 calc R
H1C H -0.0876 0.4116 0.2372 0.046 Uiso 1 1 calc R
C2 C 0.0243(4) 0.2920(2) 0.31446(18) 0.0226(6) Uani 1 1 d .
H2A H 0.0335 0.2688 0.3796 0.027 Uiso 1 1 calc R
H2B H 0.1415 0.3045 0.2994 0.027 Uiso 1 1 calc R
S3 S -0.08178(9) 0.19427(5) 0.23782(4) 0.01858(15) Uani 1 1 d .
C4 C 0.0488(4) 0.0820(2) 0.26927(18) 0.0226(6) Uani 1 1 d .
H4A H 0.0615 0.0726 0.3373 0.027 Uiso 1 1 calc R
H4B H -0.0098 0.0207 0.2401 0.027 Uiso 1 1 calc R
C5 C 0.2250(3) 0.0911(2) 0.23910(17) 0.0229(6) Uani 1 1 d .
H5A H 0.2889 0.1472 0.2742 0.028 Uiso 1 1 calc R
H5B H 0.2890 0.0265 0.2540 0.028 Uiso 1 1 calc R
N6 N 0.2155(3) 0.11204(16) 0.13803(14) 0.0183(4) Uani 1 1 d D
H6N H 0.207(4) 0.0493(13) 0.1010(18) 0.031(8) Uiso 1 1 d D
C7 C 0.3773(3) 0.1594(2) 0.11608(18) 0.0220(6) Uani 1 1 d .
H7A H 0.3826 0.1529 0.0488 0.026 Uiso 1 1 calc R
H7B H 0.4765 0.1220 0.1495 0.026 Uiso 1 1 calc R
C8 C 0.3890(3) 0.2710(2) 0.14306(18) 0.0208(5) Uani 1 1 d .
H8A H 0.4938 0.3009 0.1231 0.025 Uiso 1 1 calc R
H8B H 0.3998 0.2766 0.2114 0.025 Uiso 1 1 calc R
S9 S 0.20367(8) 0.34449(5) 0.09200(4) 0.01804(14) Uani 1 1 d .
C10 C 0.2656(3) 0.3707(2) -0.02167(18) 0.0240(6) Uani 1 1 d .
H10A H 0.3691 0.4148 -0.0143 0.029 Uiso 1 1 calc R
H10B H 0.2953 0.3054 -0.0503 0.029 Uiso 1 1 calc R
C11 C 0.1245(4) 0.4232(2) -0.08509(18) 0.0243(6) Uani 1 1 d .
H11A H 0.1634 0.4365 -0.1451 0.037 Uiso 1 1 calc R
H11B H 0.0954 0.4882 -0.0573 0.037 Uiso 1 1 calc R
H11C H 0.0229 0.3789 -0.0941 0.037 Uiso 1 1 calc R
C12 C -0.1922(3) 0.0929(2) 0.04463(17) 0.0213(5) Uani 1 1 d .
O12 O -0.2943(3) 0.03029(16) 0.01999(14) 0.0292(5) Uani 1 1 d .
C13 C -0.2066(3) 0.2964(2) 0.02480(18) 0.0202(5) Uani 1 1 d .
O13 O -0.3143(2) 0.35539(16) -0.00235(14) 0.0279(4) Uani 1 1 d .
C14 C -0.0004(3) 0.1744(2) -0.05945(18) 0.0199(5) Uani 1 1 d .
O14 O -0.0043(3) 0.15086(17) -0.13667(12) 0.0321(5) Uani 1 1 d .

loop_
_atom_site_aniso_label
_atom_site_aniso_U_11
_atom_site_aniso_U_22
_atom_site_aniso_U_33
_atom_site_aniso_U_23
_atom_site_aniso_U_13
_atom_site_aniso_U_12
Mo1 0.01333(13) 0.01819(13) 0.01283(12) -0.00075(7) 0.00113(9) 0.00029(8)
C1 0.0321(16) 0.0235(15) 0.0375(16) -0.0041(12) 0.0077(13) 0.0004(12)
C2 0.0266(14) 0.0235(14) 0.0172(12) -0.0039(10) 0.0012(11) -0.0036(11)
S3 0.0200(3) 0.0207(3) 0.0155(3) -0.0007(2) 0.0042(3) -0.0014(2)
C4 0.0294(15) 0.0208(14) 0.0180(12) 0.0015(10) 0.0047(11) 0.0006(11)
C5 0.0267(14) 0.0244(14) 0.0166(12) 0.0038(10) -0.0009(11) 0.0071(11)
N6 0.0184(11) 0.0206(11) 0.0158(10) 0.0000(8) 0.0016(9) 0.0033(9)
C7 0.0170(13) 0.0266(14) 0.0216(13) 0.0012(11) -0.0007(11) 0.0072(11)
C8 0.0149(12) 0.0279(14) 0.0191(12) -0.0003(10) -0.0001(10) 0.0003(11)
S9 0.0149(3) 0.0212(3) 0.0181(3) -0.0013(2) 0.0023(2) -0.0001(2)
C10 0.0185(13) 0.0299(15) 0.0244(13) 0.0049(11) 0.0062(11) 0.0023(11)
C11 0.0235(14) 0.0291(15) 0.0207(13) 0.0047(11) 0.0039(11) 0.0040(11)
C12 0.0220(13) 0.0253(14) 0.0172(12) -0.0033(10) 0.0048(11) 0.0019(11)
O12 0.0258(10) 0.0278(11) 0.0343(11) -0.0084(8) 0.0051(9) -0.0083(9)
C13 0.0168(13) 0.0258(14) 0.0179(12) -0.0041(10) 0.0025(11) -0.0053(11)
O13 0.0182(9) 0.0318(11) 0.0325(11) 0.0003(9) -0.0011(8) 0.0082(9)
C14 0.0143(12) 0.0229(13) 0.0222(13) -0.0003(10) 0.0021(11) 0.0025(10)
O14 0.0357(12) 0.0448(13) 0.0150(9) -0.0023(9) 0.0007(8) 0.0099(10)

loop_
_atom_type_symbol
_atom_type_description
_atom_type_scat_dispersion_real
_atom_type_scat_dispersion_imag
_atom_type_scat_source
C C 0.0033 0.0016 'International Tables Vol C Tables 4.2.6.8 and 6.1.1.4'
H H 0.0000 0.0000 'International Tables Vol C Tables 4.2.6.8 and 6.1.1.4'
N N 0.0061 0.0033 'International Tables Vol C Tables 4.2.6.8 and 6.1.1.4'
O O 0.0106 0.0060 'International Tables Vol C Tables 4.2.6.8 and 6.1.1.4'
S S 0.1246 0.1234 'International Tables Vol C Tables 4.2.6.8 and 6.1.1.4'
Mo Mo -1.6832 0.6857 'International Tables Vol C Tables 4.2.6.8 and 6.1.1.4'

loop_
_geom_angle_atom_site_label_1
_geom_angle_atom_site_label_2
_geom_angle_atom_site_label_3
_geom_angle
C13 Mo1 C12 87.40(11)
C13 Mo1 C14 87.70(11)
C12 Mo1 C14 80.59(11)
C13 Mo1 N6 170.29(9)
C12 Mo1 N6 101.38(9)
C14 Mo1 N6 97.74(9)
C13 Mo1 S3 97.72(8)
C12 Mo1 S3 87.00(8)
C14 Mo1 S3 166.25(8)
N6 Mo1 S3 78.81(5)
C13 Mo1 S9 93.32(8)
C12 Mo1 S9 176.00(7)
C14 Mo1 S9 95.50(8)
N6 Mo1 S9 78.20(6)
S3 Mo1 S9 96.79(2)
C2 C1 H1A 109.5
C2 C1 H1B 109.5
H1A C1 H1B 109.5
C2 C1 H1C 109.5
H1A C1 H1C 109.5
H1B C1 H1C 109.5
C1 C2 S3 108.4(2)
C1 C2 H2A 110.0
S3 C2 H2A 110.0
C1 C2 H2B 110.0
S3 C2 H2B 110.0
H2A C2 H2B 108.4
C4 S3 C2 102.33(13)
C4 S3 Mo1 96.30(8)
C2 S3 Mo1 115.80(9)
C5 C4 S3 111.94(19)
C5 C4 H4A 109.2
S3 C4 H4A 109.2
C5 C4 H4B 109.2
S3 C4 H4B 109.2
H4A C4 H4B 107.9
N6 C5 C4 112.1(2)
N6 C5 H5A 109.2
C4 C5 H5A 109.2
N6 C5 H5B 109.2
C4 C5 H5B 109.2
H5A C5 H5B 107.9
C7 N6 C5 111.1(2)
C7 N6 Mo1 111.54(15)
C5 N6 Mo1 116.29(15)
C7 N6 H6N 103.0(18)
C5 N6 H6N 112.5(18)
Mo1 N6 H6N 101.3(18)
N6 C7 C8 111.6(2)
N6 C7 H7A 109.3
C8 C7 H7A 109.3
N6 C7 H7B 109.3
C8 C7 H7B 109.3
H7A C7 H7B 108.0
C7 C8 S9 112.64(18)
C7 C8 H8A 109.1
S9 C8 H8A 109.1
C7 C8 H8B 109.1
S9 C8 H8B 109.1
H8A C8 H8B 107.8
C8 S9 C10 99.90(12)
C8 S9 Mo1 100.46(9)
C10 S9 Mo1 106.81(10)
C11 C10 S9 112.10(18)
C11 C10 H10A 109.2
S9 C10 H10A 109.2
C11 C10 H10B 109.2
S9 C10 H10B 109.2
H10A C10 H10B 107.9
C10 C11 H11A 109.5
C10 C11 H11B 109.5
H11A C11 H11B 109.5
C10 C11 H11C 109.5
H11A C11 H11C 109.5
H11B C11 H11C 109.5
O12 C12 Mo1 172.8(2)
O13 C13 Mo1 178.5(2)
O14 C14 Mo1 171.5(2)

loop_
_geom_bond_atom_site_label_1
_geom_bond_atom_site_label_2
_geom_bond_distance
Mo1 C13 1.925(3)
Mo1 C12 1.940(3)
Mo1 C14 1.951(3)
Mo1 N6 2.336(2)
Mo1 S3 2.5526(8)
Mo1 S9 2.5744(7)
C1 C2 1.504(4)
C1 H1A 0.9800
C1 H1B 0.9800
C1 H1C 0.9800
C2 S3 1.820(3)
C2 H2A 0.9900
C2 H2B 0.9900
S3 C4 1.811(3)
C4 C5 1.514(4)
C4 H4A 0.9900
C4 H4B 0.9900
C5 N6 1.490(3)
C5 H5A 0.9900
C5 H5B 0.9900
N6 C7 1.488(3)
N6 H6N 0.978(5)
C7 C8 1.508(4)
C7 H7A 0.9900
C7 H7B 0.9900
C8 S9 1.817(3)
C8 H8A 0.9900
C8 H8B 0.9900
S9 C10 1.822(3)
C10 C11 1.508(4)
C10 H10A 0.9900
C10 H10B 0.9900
C11 H11A 0.9800
C11 H11B 0.9800
C11 H11C 0.9800
C12 O12 1.166(3)
C13 O13 1.173(3)
C14 O14 1.163(3)

loop_
_geom_hbond_atom_site_label_D
_geom_hbond_atom_site_label_H
_geom_hbond_atom_site_label_A
_geom_hbond_distance_DH
_geom_hbond_distance_HA
_geom_hbond_distance_DA
_geom_hbond_angle_DHA
_geom_hbond_site_symmetry_A
N6 H6N O12 0.978(5) 2.233(18) 3.086(3) 145(2) 3

loop_
_geom_torsion_atom_site_label_1
_geom_torsion_atom_site_label_2
_geom_torsion_atom_site_label_3
_geom_torsion_atom_site_label_4
_geom_torsion
C1 C2 S3 C4 -175.29(19)
C1 C2 S3 Mo1 81.4(2)
C13 Mo1 S3 C4 165.59(12)
C12 Mo1 S3 C4 78.62(12)
C14 Mo1 S3 C4 53.1(3)
N6 Mo1 S3 C4 -23.61(11)
S9 Mo1 S3 C4 -100.11(9)
C13 Mo1 S3 C2 -87.44(13)
C12 Mo1 S3 C2 -174.41(13)
C14 Mo1 S3 C2 160.0(3)
N6 Mo1 S3 C2 83.37(12)
S9 Mo1 S3 C2 6.86(10)
C2 S3 C4 C5 -69.5(2)
Mo1 S3 C4 C5 48.68(18)
S3 C4 C5 N6 -55.3(3)
C4 C5 N6 C7 158.2(2)
C4 C5 N6 Mo1 29.2(3)
C12 Mo1 N6 C7 147.50(17)
C14 Mo1 N6 C7 65.60(18)
S3 Mo1 N6 C7 -127.90(16)
S9 Mo1 N6 C7 -28.44(15)
C12 Mo1 N6 C5 -83.74(19)
C14 Mo1 N6 C5 -165.64(19)
S3 Mo1 N6 C5 0.86(16)
S9 Mo1 N6 C5 100.32(17)
C5 N6 C7 C8 -76.3(3)
Mo1 N6 C7 C8 55.2(2)
N6 C7 C8 S9 -54.6(3)
C7 C8 S9 C10 -83.2(2)
C7 C8 S9 Mo1 26.11(19)
C13 Mo1 S9 C8 176.26(12)
C14 Mo1 S9 C8 -95.74(11)
N6 Mo1 S9 C8 1.04(10)
S3 Mo1 S9 C8 78.07(9)
C13 Mo1 S9 C10 -79.94(12)
C14 Mo1 S9 C10 8.06(12)
N6 Mo1 S9 C10 104.84(11)
S3 Mo1 S9 C10 -178.13(9)
C8 S9 C10 C11 174.1(2)
Mo1 S9 C10 C11 69.9(2)
